data_1530495
loop_
_publ_author_name
'Noreus, D.'
'Werner, P.E.'

_publ_section_title
;
 Structural studies of monoclinic Mg2 Ni D4
;
_journal_name_full 'Journal of the Less-Common Metals'
_journal_page_first 215
_journal_page_last 222
_journal_volume 97
_journal_year 1984
_chemical_formula_sum 'D4 Mg2 Ni'
_chemical_name_systematic 'Mg2 (Ni D4)'
_space_group_IT_number 12
_symmetry_space_group_name_Hall '-C 2y'
_symmetry_space_group_name_H-M 'C 1 2/m 1'
_cell_angle_alpha 90
_cell_angle_beta 93.23
_cell_angle_gamma 90
_cell_formula_units_Z 4
_cell_length_a 6.496
_cell_length_b 6.412
_cell_length_c 6.602
_cell_volume 274.552
_citation_journal_id_ASTM JCOMAH
_cod_data_source_file Noreus_JCOMAH_1984_960.cif
_cod_data_source_block D4Mg2Ni1
_cod_original_formula_sum 'D4 Mg2 Ni1'
_cod_database_code 1530495

loop_
_symmetry_equiv_pos_as_xyz
x,y,z
-x,y,-z
-x,-y,-z
x,-y,z
x+1/2,y+1/2,z
-x+1/2,y+1/2,-z
-x+1/2,-y+1/2,-z
x+1/2,-y+1/2,z

loop_
_atom_site_label
_atom_site_type_symbol
_atom_site_fract_x
_atom_site_fract_y
_atom_site_fract_z
_atom_site_occupancy
_atom_site_U_iso_or_equiv
D4 D 0.272 0 0.487 1 0.0
Ni1 Ni 0 0 0 1 0.0
D2 D 0.253 0 0.119 1 0.0
D3 D 0.42 0 0.716 1 0.0
D1 D 0 0.223 0 1 0.0
Ni2 Ni 0 0.5 0.5 1 0.0
Mg1 Mg 0.295 0.275 0.245 1 0.0
